data_1555917
loop_
_publ_author_name
'Peng, Jianwen'
'Gao, Yang'
'Hu, Weigao'
'Gao, Yinglan'
'Hu, Miao'
'Wu, Wanqing'
'Ren, Yanwei'
'Jiang, Huanfeng'

_publ_section_title
;
 Palladium-Catalyzed Multicomponent Reaction (MCR) of Propargylic
 Carbonates with Isocyanides.
;
_journal_issue 22
_journal_name_full 'Organic letters'
_journal_page_first 5924
_journal_page_last 5927
_journal_paper_doi 10.1021/acs.orglett.6b02999
_journal_volume 18
_journal_year 2016
_chemical_formula_sum 'C19 H26 N2 O'
_chemical_formula_weight 298.42
_space_group_IT_number 61
_space_group_name_Hall '-P 2ac 2ab'
_space_group_name_H-M_alt 'P b c a'
_symmetry_cell_setting orthorhombic
_symmetry_space_group_name_H-M 'P b c a'
_atom_sites_solution_hydrogens geom
_atom_sites_solution_primary direct
_atom_sites_solution_secondary difmap
_audit_creation_method SHELXL-97
_cell_angle_alpha 90.00
_cell_angle_beta 90.00
_cell_angle_gamma 90.00
_cell_formula_units_Z 8
_cell_length_a 8.7863(4)
_cell_length_b 19.6959(8)
_cell_length_c 19.8100(7)
_cell_measurement_reflns_used 3025
_cell_measurement_temperature 293(2)
_cell_measurement_theta_max 67.47
_cell_measurement_theta_min 4.46
_cell_volume 3428.2(2)
_computing_structure_refinement 'SHELXL-97 (Sheldrick, 1997)'
_computing_structure_solution 'SHELXS-97 (Sheldrick, 1990)'
_diffrn_ambient_temperature 293(2)
_diffrn_measured_fraction_theta_full 0.979
_diffrn_measured_fraction_theta_max 0.979
_diffrn_measurement_device_type 'Bruker Smart Aepex CCD'
_diffrn_radiation_monochromator graphite
_diffrn_radiation_source 'fine-focus sealed tube'
_diffrn_radiation_type CuK\a
_diffrn_radiation_wavelength 1.54178
_diffrn_reflns_av_R_equivalents 0.0355
_diffrn_reflns_av_sigmaI/netI 0.0322
_diffrn_reflns_limit_h_max 8
_diffrn_reflns_limit_h_min -10
_diffrn_reflns_limit_k_max 23
_diffrn_reflns_limit_k_min -22
_diffrn_reflns_limit_l_max 18
_diffrn_reflns_limit_l_min -23
_diffrn_reflns_number 8290
_diffrn_reflns_theta_full 67.47
_diffrn_reflns_theta_max 67.47
_diffrn_reflns_theta_min 4.46
_exptl_absorpt_coefficient_mu 0.554
_exptl_absorpt_correction_T_max 0.9467
_exptl_absorpt_correction_T_min 0.9467
_exptl_crystal_colour colorless
_exptl_crystal_density_diffrn 1.156
_exptl_crystal_density_method 'not measured'
_exptl_crystal_description needle-like
_exptl_crystal_F_000 1296
_exptl_crystal_size_max 0.16
_exptl_crystal_size_mid 0.13
_exptl_crystal_size_min 0.10
_refine_diff_density_max 0.325
_refine_diff_density_min -0.286
_refine_diff_density_rms 0.055
_refine_ls_extinction_coef 0.0014(2)
_refine_ls_extinction_expression Fc^*^=kFc[1+0.001xFc^2^\l^3^/sin(2\q)]^-1/4^
_refine_ls_extinction_method SHELXL
_refine_ls_goodness_of_fit_ref 1.091
_refine_ls_hydrogen_treatment mixed
_refine_ls_matrix_type full
_refine_ls_number_parameters 200
_refine_ls_number_reflns 3025
_refine_ls_number_restraints 0
_refine_ls_restrained_S_all 1.091
_refine_ls_R_factor_all 0.0614
_refine_ls_R_factor_gt 0.0507
_refine_ls_shift/su_max 0.000
_refine_ls_shift/su_mean 0.000
_refine_ls_structure_factor_coef Fsqd
_refine_ls_weighting_details 'calc w=1/[\s^2^(Fo^2^)+(0.0857P)^2^+1.6964P] where P=(Fo^2^+2Fc^2^)/3'
_refine_ls_weighting_scheme calc
_refine_ls_wR_factor_gt 0.1404
_refine_ls_wR_factor_ref 0.1619
_reflns_number_gt 2515
_reflns_number_total 3025
_reflns_threshold_expression >2sigma(I)
_cod_data_source_file ol6b02999_si_003.cif
_cod_data_source_block 12163
_cod_original_sg_symbol_H-M Pbca
_cod_database_code 1555917

loop_
_symmetry_equiv_pos_as_xyz
'x, y, z'
'-x+1/2, -y, z+1/2'
'-x, y+1/2, -z+1/2'
'x+1/2, -y+1/2, -z'
'-x, -y, -z'
'x-1/2, y, -z-1/2'
'x, -y-1/2, z-1/2'
'-x-1/2, y-1/2, z'

loop_
_atom_site_label
_atom_site_type_symbol
_atom_site_fract_x
_atom_site_fract_y
_atom_site_fract_z
_atom_site_U_iso_or_equiv
_atom_site_adp_type
_atom_site_occupancy
_atom_site_symmetry_multiplicity
_atom_site_calc_flag
_atom_site_refinement_flags
N2 N 0.21848(18) 0.08516(8) 0.58513(8) 0.0244(4) Uani 1 1 d .
N1 N 0.08998(18) -0.00827(8) 0.62698(7) 0.0240(4) Uani 1 1 d .
C11 C 0.1056(2) 0.06422(9) 0.61857(8) 0.0216(4) Uani 1 1 d .
O1 O -0.10955(19) -0.07751(7) 0.66416(10) 0.0482(5) Uani 1 1 d .
C8 C -0.1243(2) 0.04385(9) 0.67032(9) 0.0263(4) Uani 1 1 d .
C1 C -0.0656(2) 0.16740(9) 0.66436(8) 0.0228(4) Uani 1 1 d .
C7 C -0.0325(2) 0.09474(9) 0.65192(9) 0.0232(4) Uani 1 1 d .
C2 C 0.0218(2) 0.20610(10) 0.70871(9) 0.0262(4) Uani 1 1 d .
H2A H 0.1039 0.1863 0.7308 0.031 Uiso 1 1 calc R
C5 C -0.2253(2) 0.26534(10) 0.64519(10) 0.0287(5) Uani 1 1 d .
H5A H -0.3095 0.2849 0.6244 0.034 Uiso 1 1 calc R
C3 C -0.0126(2) 0.27387(10) 0.72018(10) 0.0302(5) Uani 1 1 d .
H3A H 0.0471 0.2993 0.7495 0.036 Uiso 1 1 calc R
C4 C -0.1358(2) 0.30383(10) 0.68802(9) 0.0294(5) Uani 1 1 d .
H4A H -0.1580 0.3494 0.6952 0.035 Uiso 1 1 calc R
C19 C 0.1495(2) 0.20196(10) 0.53931(10) 0.0313(5) Uani 1 1 d .
H19A H 0.0854 0.2135 0.5768 0.047 Uiso 1 1 calc R
H19B H 0.0893 0.1814 0.5044 0.047 Uiso 1 1 calc R
H19C H 0.1971 0.2423 0.5221 0.047 Uiso 1 1 calc R
C10 C -0.0509(2) -0.02229(9) 0.65389(10) 0.0271(4) Uani 1 1 d .
C16 C 0.2719(2) 0.15199(10) 0.56253(10) 0.0279(4) Uani 1 1 d .
C9 C -0.2764(3) 0.04520(11) 0.70340(12) 0.0403(6) Uani 1 1 d .
H9A H -0.3071 0.0914 0.7105 0.060 Uiso 1 1 calc R
H9B H -0.2709 0.0222 0.7460 0.060 Uiso 1 1 calc R
H9C H -0.3494 0.0229 0.6750 0.060 Uiso 1 1 calc R
C6 C -0.1905(2) 0.19798(10) 0.63312(9) 0.0256(4) Uani 1 1 d .
H6A H -0.2509 0.1727 0.6038 0.031 Uiso 1 1 calc R
C14 C 0.1989(3) -0.05564(11) 0.52220(10) 0.0369(5) Uani 1 1 d .
H14A H 0.2251 -0.0108 0.5073 0.055 Uiso 1 1 calc R
H14B H 0.0984 -0.0668 0.5067 0.055 Uiso 1 1 calc R
H14C H 0.2705 -0.0877 0.5041 0.055 Uiso 1 1 calc R
C13 C 0.3617(2) -0.04335(11) 0.62651(11) 0.0360(5) Uani 1 1 d .
H13A H 0.3605 -0.0457 0.6749 0.054 Uiso 1 1 calc R
H13B H 0.3923 0.0013 0.6127 0.054 Uiso 1 1 calc R
H13C H 0.4323 -0.0762 0.6091 0.054 Uiso 1 1 calc R
C18 C 0.3703(3) 0.18226(11) 0.61860(12) 0.0392(5) Uani 1 1 d .
H18A H 0.3073 0.1935 0.6566 0.059 Uiso 1 1 calc R
H18B H 0.4196 0.2225 0.6023 0.059 Uiso 1 1 calc R
H18C H 0.4458 0.1497 0.6321 0.059 Uiso 1 1 calc R
C12 C 0.2032(2) -0.05836(9) 0.59932(10) 0.0280(5) Uani 1 1 d .
C17 C 0.3736(3) 0.13531(11) 0.50196(12) 0.0442(6) Uani 1 1 d .
H17A H 0.3126 0.1164 0.4664 0.066 Uiso 1 1 calc R
H17B H 0.4497 0.1030 0.5153 0.066 Uiso 1 1 calc R
H17C H 0.4220 0.1760 0.4863 0.066 Uiso 1 1 calc R
C15 C 0.1625(3) -0.13036(10) 0.62150(13) 0.0440(6) Uani 1 1 d .
H15A H 0.1646 -0.1330 0.6699 0.066 Uiso 1 1 calc R
H15B H 0.2348 -0.1618 0.6030 0.066 Uiso 1 1 calc R
H15C H 0.0623 -0.1415 0.6056 0.066 Uiso 1 1 calc R

loop_
_atom_site_aniso_label
_atom_site_aniso_U_11
_atom_site_aniso_U_22
_atom_site_aniso_U_33
_atom_site_aniso_U_23
_atom_site_aniso_U_13
_atom_site_aniso_U_12
N2 0.0248(8) 0.0227(8) 0.0255(8) -0.0002(6) 0.0030(7) 0.0000(6)
N1 0.0262(8) 0.0199(8) 0.0261(8) -0.0010(6) 0.0045(6) 0.0004(6)
C11 0.0252(9) 0.0206(9) 0.0189(8) -0.0014(7) -0.0004(7) -0.0004(7)
O1 0.0394(9) 0.0247(8) 0.0805(12) 0.0029(8) 0.0194(9) -0.0054(7)
C8 0.0272(10) 0.0255(10) 0.0261(9) 0.0022(7) 0.0039(8) 0.0006(8)
C1 0.0231(9) 0.0257(9) 0.0197(8) 0.0016(7) 0.0048(7) 0.0021(7)
C7 0.0252(10) 0.0256(9) 0.0187(8) 0.0000(7) -0.0008(7) 0.0029(7)
C2 0.0283(10) 0.0274(9) 0.0230(9) 0.0000(7) -0.0015(8) 0.0026(8)
C5 0.0276(10) 0.0319(10) 0.0266(9) 0.0028(8) 0.0010(8) 0.0061(8)
C3 0.0357(11) 0.0288(10) 0.0259(9) -0.0048(8) -0.0014(8) 0.0013(8)
C4 0.0354(11) 0.0236(9) 0.0292(10) 0.0009(8) 0.0018(9) 0.0065(8)
C19 0.0340(11) 0.0296(10) 0.0302(10) 0.0058(8) 0.0000(9) 0.0001(8)
C10 0.0250(9) 0.0245(9) 0.0318(10) 0.0005(8) 0.0037(8) -0.0028(8)
C16 0.0275(10) 0.0245(9) 0.0318(10) 0.0053(8) 0.0047(8) -0.0027(8)
C9 0.0326(12) 0.0352(11) 0.0530(13) 0.0062(10) 0.0159(10) 0.0021(9)
C6 0.0246(9) 0.0300(10) 0.0223(9) -0.0001(7) -0.0008(8) 0.0005(8)
C14 0.0435(13) 0.0356(11) 0.0314(11) -0.0084(9) 0.0027(9) 0.0039(10)
C13 0.0301(11) 0.0355(11) 0.0424(12) -0.0063(9) -0.0034(9) 0.0080(9)
C18 0.0307(11) 0.0309(11) 0.0558(13) 0.0012(10) -0.0087(10) -0.0046(9)
C12 0.0319(10) 0.0224(9) 0.0299(10) -0.0026(8) 0.0041(8) 0.0047(8)
C17 0.0463(13) 0.0347(11) 0.0517(13) 0.0082(10) 0.0237(11) 0.0036(10)
C15 0.0489(14) 0.0235(11) 0.0595(14) 0.0019(10) 0.0147(12) 0.0078(9)

loop_
_atom_type_symbol
_atom_type_description
_atom_type_scat_dispersion_real
_atom_type_scat_dispersion_imag
_atom_type_scat_source
C C 0.0181 0.0091 'International Tables Vol C Tables 4.2.6.8 and 6.1.1.4'
H H 0.0000 0.0000 'International Tables Vol C Tables 4.2.6.8 and 6.1.1.4'
O O 0.0492 0.0322 'International Tables Vol C Tables 4.2.6.8 and 6.1.1.4'
N N 0.0311 0.0180 'International Tables Vol C Tables 4.2.6.8 and 6.1.1.4'

loop_
_geom_angle_atom_site_label_1
_geom_angle_atom_site_label_2
_geom_angle_atom_site_label_3
_geom_angle
C11 N2 C16 134.81(16)
C10 N1 C11 109.20(15)
C10 N1 C12 127.20(16)
C11 N1 C12 122.91(15)
N2 C11 N1 117.30(16)
N2 C11 C7 137.11(17)
N1 C11 C7 105.49(14)
C7 C8 C9 130.41(18)
C7 C8 C10 109.56(17)
C9 C8 C10 120.02(17)
C2 C1 C6 118.47(17)
C2 C1 C7 121.66(17)
C6 C1 C7 119.83(16)
C8 C7 C1 124.07(17)
C8 C7 C11 107.84(16)
C1 C7 C11 128.07(16)
C3 C2 C1 120.61(18)
C6 C5 C4 120.40(18)
C4 C3 C2 120.26(18)
C5 C4 C3 119.48(18)
O1 C10 N1 128.53(18)
O1 C10 C8 124.09(18)
N1 C10 C8 107.38(16)
N2 C16 C19 116.38(16)
N2 C16 C18 108.00(16)
C19 C16 C18 111.43(17)
N2 C16 C17 103.48(16)
C19 C16 C17 108.21(17)
C18 C16 C17 108.86(18)
C5 C6 C1 120.75(18)
N1 C12 C13 110.41(15)
N1 C12 C15 110.43(16)
C13 C12 C15 107.05(18)
N1 C12 C14 108.93(16)
C13 C12 C14 111.68(18)
C15 C12 C14 108.31(18)

loop_
_geom_bond_atom_site_label_1
_geom_bond_atom_site_label_2
_geom_bond_distance
N2 C11 1.262(2)
N2 C16 1.467(2)
N1 C10 1.376(2)
N1 C11 1.444(2)
N1 C12 1.505(2)
C11 C7 1.507(3)
O1 C10 1.221(2)
C8 C7 1.337(3)
C8 C9 1.489(3)
C8 C10 1.489(3)
C1 C2 1.394(3)
C1 C6 1.396(3)
C1 C7 1.481(3)
C2 C3 1.387(3)
C5 C6 1.382(3)
C5 C4 1.383(3)
C3 C4 1.388(3)
C19 C16 1.528(3)
C16 C18 1.528(3)
C16 C17 1.531(3)
C14 C12 1.529(3)
C13 C12 1.522(3)
C12 C15 1.527(3)
